data_7231262
loop_
_publ_author_name
'Lestari, Monica'
'Lusi, Matteo'
'O'Leary, Aoife'
'O'Nolan, Daniel'
'Zaworotko, Michael J.'

_publ_section_title
;
 Hygroscopicity of lithium coordination polymers and their solid solutions
;
_journal_issue 39
_journal_name_full CrystEngComm
_journal_page_first 5940
_journal_paper_doi 10.1039/C8CE00905H
_journal_volume 20
_journal_year 2018
_chemical_absolute_configuration rm
_chemical_formula_sum 'C8.05 H9.44 Li0.67 N0.67 O2.72'
_chemical_formula_weight 163.67
_space_group_crystal_system orthorhombic
_space_group_IT_number 18
_space_group_name_Hall 'P 2 2ab'
_space_group_name_H-M_alt 'P 21 21 2'
_symmetry_space_group_name_Hall 'P 2 2ab'
_symmetry_space_group_name_H-M 'P 21 21 2'
_atom_sites_solution_hydrogens geom
_audit_creation_method SHELXL-2014/7
_audit_update_record
;
2018-05-28 deposited with the CCDC.
2018-07-27 downloaded from the CCDC.
;
_cell_angle_alpha 90
_cell_angle_beta 90
_cell_angle_gamma 90
_cell_formula_units_Z 6
_cell_length_a 10.0666(9)
_cell_length_b 10.5869(8)
_cell_length_c 11.7836(8)
_cell_measurement_reflns_used 452
_cell_measurement_temperature 100(2)
_cell_measurement_theta_max 20
_cell_measurement_theta_min 2
_cell_volume 1255.83(17)
_computing_structure_refinement 'SHELXL-2014/7 (Sheldrick, 2014)'
_diffrn_ambient_temperature 100(2)
_diffrn_measured_fraction_theta_full 0.982
_diffrn_measured_fraction_theta_max 0.981
_diffrn_measurement_device_type 'Bruker D8 Quest'
_diffrn_radiation_type MoK\a
_diffrn_radiation_wavelength 0.71073
_diffrn_reflns_av_R_equivalents 0.0457
_diffrn_reflns_av_unetI/netI 0.0489
_diffrn_reflns_Laue_measured_fraction_full 0.982
_diffrn_reflns_Laue_measured_fraction_max 0.981
_diffrn_reflns_limit_h_max 9
_diffrn_reflns_limit_h_min -11
_diffrn_reflns_limit_k_max 11
_diffrn_reflns_limit_k_min -11
_diffrn_reflns_limit_l_max 13
_diffrn_reflns_limit_l_min -12
_diffrn_reflns_number 4580
_diffrn_reflns_point_group_measured_fraction_full 0.983
_diffrn_reflns_point_group_measured_fraction_max 0.982
_diffrn_reflns_theta_full 23.263
_diffrn_reflns_theta_max 23.263
_diffrn_reflns_theta_min 2.586
_exptl_absorpt_coefficient_mu 0.096
_exptl_absorpt_correction_T_max 0.7449
_exptl_absorpt_correction_T_min 0.6317
_exptl_absorpt_correction_type multi-scan
_exptl_absorpt_process_details sadabs
_exptl_crystal_colour colourless
_exptl_crystal_density_diffrn 1.299
_exptl_crystal_description prism
_exptl_crystal_F_000 517
_exptl_crystal_size_max 0.3
_exptl_crystal_size_mid 0.2
_exptl_crystal_size_min 0.1
_refine_diff_density_max 0.832
_refine_diff_density_min -0.235
_refine_diff_density_rms 0.057
_refine_ls_abs_structure_details
;
 Flack x determined using 681 quotients [(I+)-(I-)]/[(I+)+(I-)]
 (Parsons, Flack and Wagner, Acta Cryst. B69 (2013) 249-259).
;
_refine_ls_abs_structure_Flack 0.8(7)
_refine_ls_extinction_method none
_refine_ls_goodness_of_fit_ref 1.154
_refine_ls_hydrogen_treatment constr
_refine_ls_matrix_type full
_refine_ls_number_parameters 174
_refine_ls_number_reflns 1777
_refine_ls_number_restraints 0
_refine_ls_restrained_S_all 1.154
_refine_ls_R_factor_all 0.0497
_refine_ls_R_factor_gt 0.0483
_refine_ls_shift/su_max 0.456
_refine_ls_shift/su_mean 0.016
_refine_ls_structure_factor_coef Fsqd
_refine_ls_weighting_details 'w=1/[\s^2^(Fo^2^)+(0.0507P)^2^+1.1776P] where P=(Fo^2^+2Fc^2^)/3'
_refine_ls_weighting_scheme calc
_refine_ls_wR_factor_gt 0.1282
_refine_ls_wR_factor_ref 0.1293
_reflns_Friedel_coverage 0.696
_reflns_Friedel_fraction_full 0.985
_reflns_Friedel_fraction_max 0.984
_reflns_number_gt 1720
_reflns_number_total 1777
_reflns_threshold_expression 'I > 2\s(I)'
_cod_data_source_file c8ce00905h2.cif
_cod_data_source_block 1_090
_cod_depositor_comments 'Adding full bibliography for 7231259--7231264.cif.'
_cod_database_code 7231262
_shelx_shelxl_version_number 2014/7
_shelx_space_group_comment
;
The symmetry employed for this shelxl refinement is uniquely defined
by the following loop, which should always be used as a source of
symmetry information in preference to the above space-group names.
They are only intended as comments.
;

loop_
_space_group_symop_operation_xyz
'x, y, z'
'-x, -y, z'
'x+1/2, -y+1/2, -z'
'-x+1/2, y+1/2, -z'

loop_
_atom_site_label
_atom_site_type_symbol
_atom_site_fract_x
_atom_site_fract_y
_atom_site_fract_z
_atom_site_U_iso_or_equiv
_atom_site_adp_type
_atom_site_occupancy
_atom_site_site_symmetry_order
_atom_site_calc_flag
_atom_site_refinement_flags_posn
_atom_site_refinement_flags_adp
_atom_site_refinement_flags_occupancy
_atom_site_disorder_assembly
_atom_site_disorder_group
O1 O 0.1587(3) -0.0020(3) 0.4260(2) 0.0177(7) Uani 1 1 d . . . . .
Li1 Li 0.0000 0.0000 0.3294(8) 0.018(2) Uani 1 2 d S T P . .
C2 C 0.2328(4) -0.0626(4) 0.4928(3) 0.0135(9) Uani 1 1 d . . . . .
Li2 Li 0.0000 0.5000 0.3831(8) 0.016(2) Uani 1 2 d S T P . .
O3 O 0.3388(3) -0.0238(3) 0.5336(3) 0.0226(7) Uani 1 1 d . . . . .
C4 C 0.1838(4) -0.1972(4) 0.5233(3) 0.0169(9) Uani 1 1 d . . . . .
H4 H 0.1894 -0.2517 0.4542 0.020 Uiso 1 1 calc R U . . .
N5 N 0.2654(3) -0.2560(3) 0.6165(3) 0.0147(8) Uani 1 1 d . . . . .
H5A H 0.2916 -0.3350 0.5958 0.018 Uiso 1 1 calc R U . . .
H5B H 0.3392 -0.2086 0.6298 0.018 Uiso 1 1 calc R U . . .
C6 C 0.1816(5) -0.2626(5) 0.7219(4) 0.0274(11) Uani 1 1 d . . . . .
H6A H 0.2303 -0.2284 0.7882 0.033 Uiso 1 1 calc R U . . .
H6B H 0.1550 -0.3507 0.7383 0.033 Uiso 1 1 calc R U . . .
C7 C 0.0609(6) -0.1815(6) 0.6942(5) 0.0459(15) Uani 1 1 d . . . . .
H7A H -0.0182 -0.2100 0.7371 0.055 Uiso 1 1 calc R U . . .
H7B H 0.0779 -0.0915 0.7118 0.055 Uiso 1 1 calc R U . . .
C8 C 0.0422(4) -0.2010(5) 0.5688(4) 0.0279(11) Uani 1 1 d . . . . .
H8A H -0.0125 -0.1328 0.5353 0.034 Uiso 1 1 calc R U . . .
H8B H -0.0002 -0.2835 0.5529 0.034 Uiso 1 1 calc R U . . .
O9 O -0.0061(3) 0.1490(3) 0.2426(2) 0.0208(7) Uani 1 1 d . . . . .
C10 C -0.0502(4) 0.2593(4) 0.2419(3) 0.0153(9) Uani 1 1 d . . . . .
O11 O 0.0019(3) 0.3490(3) 0.2970(2) 0.0231(7) Uani 1 1 d . . . . .
C12 C -0.1707(4) 0.2888(4) 0.1694(3) 0.0179(10) Uani 1 1 d . . . . .
C13 C -0.2400(5) 0.1921(5) 0.1171(4) 0.0323(12) Uani 1 1 d . . . A 1
H13 H -0.2147 0.1067 0.1292 0.039 Uiso 0.910(15) 1 calc R U P B 1
C14 C -0.3475(5) 0.2208(6) 0.0463(5) 0.0442(15) Uani 1 1 d . . . A 1
H14 H -0.3955 0.1544 0.0108 0.053 Uiso 1 1 calc R U . A 1
C15 C -0.3841(5) 0.3438(6) 0.0278(4) 0.0416(15) Uani 1 1 d . . . . .
H15 H -0.4561 0.3627 -0.0216 0.050 Uiso 1 1 calc R U . A 1
C16 C -0.3159(5) 0.4405(5) 0.0812(4) 0.0365(13) Uani 1 1 d . . . . .
H16 H -0.3423 0.5257 0.0697 0.044 Uiso 1 1 calc R U . . .
C17 C -0.2095(5) 0.4137(5) 0.1513(4) 0.0274(11) Uani 1 1 d . . . . .
H17 H -0.1627 0.4805 0.1873 0.033 Uiso 1 1 calc R U . . .
O18 O -0.262(7) 0.096(7) 0.173(6) 0.10(3) Uiso 0.090(15) 1 d . . P B 2
C19 C -0.413(13) 0.047(14) 0.132(13) 0.14(6) Uiso 0.090(15) 1 d . . P B 2
H19A H -0.4752 0.1181 0.1337 0.210 Uiso 0.090(15) 1 calc R U P B 2
H19B H -0.4445 -0.0195 0.1834 0.210 Uiso 0.090(15) 1 calc R U P B 2
H19C H -0.4084 0.0131 0.0545 0.210 Uiso 0.090(15) 1 calc R U P B 2

loop_
_atom_site_aniso_label
_atom_site_aniso_U_11
_atom_site_aniso_U_22
_atom_site_aniso_U_33
_atom_site_aniso_U_23
_atom_site_aniso_U_13
_atom_site_aniso_U_12
O1 0.0158(14) 0.0159(14) 0.0213(14) 0.0024(14) -0.0025(12) 0.0015(13)
Li1 0.017(5) 0.011(4) 0.025(5) 0.000 0.000 0.001(4)
C2 0.012(2) 0.013(2) 0.0164(19) -0.0025(17) 0.0009(18) 0.0046(17)
Li2 0.016(5) 0.014(5) 0.019(5) 0.000 0.000 0.008(4)
O3 0.0161(15) 0.0215(16) 0.0303(16) 0.0076(14) -0.0092(14) -0.0040(13)
C4 0.018(2) 0.013(2) 0.019(2) 0.0031(18) -0.0057(18) 0.0008(18)
N5 0.0122(16) 0.0116(16) 0.0205(18) -0.0015(14) -0.0028(15) 0.0020(14)
C6 0.028(2) 0.035(3) 0.020(2) 0.002(2) 0.005(2) 0.001(2)
C7 0.035(3) 0.052(4) 0.050(3) -0.001(3) 0.013(3) 0.005(3)
C8 0.017(2) 0.023(2) 0.044(3) 0.009(2) -0.004(2) -0.0017(19)
O9 0.0282(17) 0.0151(15) 0.0192(15) 0.0005(12) 0.0001(15) 0.0024(14)
C10 0.017(2) 0.015(2) 0.014(2) 0.0044(18) 0.0037(17) 0.0013(18)
O11 0.0237(16) 0.0190(15) 0.0265(16) -0.0084(13) -0.0104(15) 0.0032(15)
C12 0.016(2) 0.024(2) 0.0144(19) -0.0022(18) -0.0004(18) -0.0010(18)
C13 0.032(3) 0.034(3) 0.031(2) -0.008(2) -0.005(2) -0.003(2)
C14 0.030(3) 0.060(4) 0.042(3) -0.026(3) -0.010(3) 0.001(3)
C15 0.024(3) 0.079(4) 0.022(3) -0.017(3) -0.010(2) 0.015(3)
C16 0.035(3) 0.045(3) 0.030(3) 0.003(2) -0.007(2) 0.012(3)
C17 0.029(3) 0.026(3) 0.027(2) 0.000(2) -0.008(2) 0.005(2)

loop_
_atom_type_symbol
_atom_type_description
_atom_type_scat_dispersion_real
_atom_type_scat_dispersion_imag
_atom_type_scat_source
C C 0.0033 0.0016 'International Tables Vol C Tables 4.2.6.8 and 6.1.1.4'
H H 0.0000 0.0000 'International Tables Vol C Tables 4.2.6.8 and 6.1.1.4'
Li Li -0.0003 0.0001 'International Tables Vol C Tables 4.2.6.8 and 6.1.1.4'
N N 0.0061 0.0033 'International Tables Vol C Tables 4.2.6.8 and 6.1.1.4'
O O 0.0106 0.0060 'International Tables Vol C Tables 4.2.6.8 and 6.1.1.4'

loop_
_geom_angle_atom_site_label_1
_geom_angle_atom_site_label_2
_geom_angle_atom_site_label_3
_geom_angle
_geom_angle_site_symmetry_1
_geom_angle_site_symmetry_3
C2 O1 Li1 148.2(3) . .
O9 Li1 O9 114.1(5) 2 .
O9 Li1 O1 110.57(13) 2 2
O9 Li1 O1 106.25(13) . 2
O9 Li1 O1 106.25(13) 2 .
O9 Li1 O1 110.56(13) . .
O1 Li1 O1 109.0(5) 2 .
O3 C2 O1 125.6(4) . .
O3 C2 C4 119.2(4) . .
O1 C2 C4 115.1(3) . .
O11 Li2 O11 115.2(5) 2_565 .
O11 Li2 O3 113.24(13) 2_565 4_556
O11 Li2 O3 98.92(13) . 4_556
O11 Li2 O3 98.92(12) 2_565 3_456
O11 Li2 O3 113.24(13) . 3_456
O3 Li2 O3 118.3(5) 4_556 3_456
C2 O3 Li2 166.5(3) . 3_556
N5 C4 C8 104.0(3) . .
N5 C4 C2 112.1(3) . .
C8 C4 C2 113.8(3) . .
C6 N5 C4 108.4(3) . .
N5 C6 C7 104.1(4) . .
C8 C7 C6 103.5(4) . .
C7 C8 C4 103.0(4) . .
C10 O9 Li1 143.0(3) . .
O9 C10 O11 123.5(4) . .
O9 C10 C12 118.7(4) . .
O11 C10 C12 117.8(3) . .
C10 O11 Li2 154.8(3) . .
C13 C12 C17 119.4(4) . .
C13 C12 C10 120.1(4) . .
C17 C12 C10 120.4(4) . .
C12 C13 C14 119.7(5) . .
C15 C14 C13 120.6(5) . .
C14 C15 C16 119.8(5) . .
C17 C16 C15 120.3(5) . .
C16 C17 C12 120.2(5) . .
O18 C19 C19 160(9) . 2_455

loop_
_geom_bond_atom_site_label_1
_geom_bond_atom_site_label_2
_geom_bond_distance
_geom_bond_site_symmetry_2
O1 C2 1.260(5) .
O1 Li1 1.962(6) .
Li1 O9 1.881(6) 2
Li1 O9 1.881(6) .
Li1 O1 1.962(6) 2
C2 O3 1.241(5) .
C2 C4 1.550(6) .
Li2 O11 1.894(6) 2_565
Li2 O11 1.894(6) .
Li2 O3 1.913(5) 4_556
Li2 O3 1.913(5) 3_456
O3 Li2 1.913(5) 3_556
C4 N5 1.506(5) .
C4 C8 1.523(6) .
N5 C6 1.503(6) .
C6 C7 1.524(8) .
C7 C8 1.504(8) .
O9 C10 1.249(5) .
C10 O11 1.264(5) .
C10 C12 1.516(6) .
C12 C13 1.384(7) .
C12 C17 1.395(7) .
C13 C14 1.400(7) .
C14 C15 1.372(9) .
C15 C16 1.384(8) .
C16 C17 1.382(7) .
O18 C19 1.68(14) .
C19 C19 2.0(3) 2_455
